data_2001946
loop_
_publ_author_name
'Blanchard, H.'
'James, M. N. G.'
'Kumar, R.'
'Wiebe, L. I.'
'Knaus, E. E.'

_publ_section_title
;Structure of
 (+)-(5<i>R</i>,6<i>R</i>)-5-chloro-6-methoxy-5,6-dihydro-1-(2',3'-didehydro-2',3'-dideoxy-\b-<small>D</small>-<i>glycero</i>-2-enopentofuranosyl)thymine
;
_journal_issue 2
_journal_name_full 'Acta Crystallographica Section C'
_journal_page_first 246
_journal_page_last 250
_journal_paper_doi 10.1107/S0108270192003470
_journal_volume 49
_journal_year 1993
_chemical_formula_sum 'C11 H15 Cl N2 O5'
_chemical_formula_weight 290.70
_symmetry_cell_setting monoclinic
_symmetry_space_group_name_H-M 'P 1 21 1'
_cell_angle_alpha 90
_cell_angle_beta 100.06(5)
_cell_angle_gamma 90
_cell_formula_units_Z 4
_cell_length_a 9.901(5)
_cell_length_b 12.664(10)
_cell_length_c 10.998(5)
_cell_volume 1357.8(14)
_diffrn_radiation_type Cu
_diffrn_radiation_wavelength 1.5405
_exptl_absorpt_coefficient_mu 2.699
_exptl_crystal_density_diffrn 1.42
_exptl_crystal_F_000 608
_cod_data_source_file cd0082.cif
_cod_data_source_block cd0082_structure_1_of_1
_cod_original_cell_volume 1357.34
_cod_original_sg_symbol_H-M 'P 21'
_cod_original_formula_sum 'C11 H15 Cl1 N2 O5'
_cod_database_code 2001946

loop_
_atom_site_label
_atom_site_fract_x
_atom_site_fract_y
_atom_site_fract_z
_atom_site_U_iso_or_equiv
Cl(1)A .9508(2) .63038 .78590(10) .0668(8)
Cl(2)B .7112(2) .8035(2) .5674(2) .0741(7)
C(1')A .8298(6) .6148(6) 1.1027(5) .055(2)
C(2')A .7249(7) .6702(6) 1.0106(7) .067(3)
C(3')A .6153(7) .6097(7) .9809(6) .064(3)
C(4')A .6334(6) .5090(7) 1.0513(6) .059(3)
O(4')A .7745(4) .5139(4) 1.1123(4) .062(2)
C(5')A .6015(6) .4098(6) .9831(6) .060(3)
O(5')A .6868(4) .3910(4) .8918(4) .06(2)
N(1)A .9646(5) .6097(4) 1.0651(4) .043(2)
C(2)A 1.0486(6) .6907(6) 1.0988(5) .046(2)
O(2)A 1.0292(5) .7591(4) 1.1725(4) .064(2)
N(3)A 1.1648(5) .6991(4) 1.0441(4) .049(2)
C(4)A 1.1874(6) .6425(6) .9428(5) .053(3)
O(4)A 1.2890(4) .6585(5) .8985(4) .074(2)
C(5)A 1.0783(6) .5601(5) .8930(5) .046(2)
C(6)A 1.0071(6) .5225(5) .9949(5) .045(2)
O(6)A 1.1082(4) .4593(4) 1.0714(4) .063(2)
C(7)A 1.1387(7) .4760(7) .8220(7) .074(3)
C(8)A 1.0600(8) .4058(8) 1.1663(8) .091(4)
C(1')B .3837(7) .6769(6) .6388(5) .060(3)
C(2')B .3993(8) .7900(7) .6795(5) .069(3)
C(3')B .2834(8) .8424(6) .6517(6) .062(3)
C(4')B .1768(7) .7677(7) .5876(6) .065(3)
O(4')B .2495(4) .6723(4) .5682(4) .063(2)
C(5')B .0958(6) .8071(7) .4654(6) .066(3)
O(5')B .1845(5) .8456(4) .3883(4) .058(2)
N(1)B .4826(5) .6411(5) .5637(3) .045(2)
C(2)B .5680(6) .2602(6) .6062(5) .048(2)
O(2)B .5541(4) .5025(4) .6912(4) .061(2)
N(3)B .6811(5) .5461(5) .5463(4) .050(2)
C(4)B .7267(6) .6153(6) .4666(5) .052(2)
O(4)B .8281(5) .5967(5) .4205(4) .070(2)
C(5)B .6427(6) .7164(5) .4416(5) .046(2)
C(6)B .4952(6) .6928(4) .4480(4) .046(2)
O(6)B .4577(4) .6239(6) .3466(3) .061(2)
C(7)B .6562(8) .7682(6) .3200(6) .072(3)
C(8)B .3222(8) .5863(7) .3241(7) .075(3)
H(1')A .8377 .6515 1.1811 .066
H(2')A .7396 .7407 .9744 .055
H(3')A .5386 .6292 .9219 .062
H(4')A .5755 .5139 1.1144 .052
H(5'1)A .6149 .3510 1.0423 .051
H(5'2)A .5068 .4080 .9452 .051
H(5'3)A .6347 .4228 .8120 .083
H(3)A 1.2360 .7515 1.0807 .064
H(6)A .9288 .4808 .9632 .054
H(71)A 1.2076 .4385 .8839 .082
H(72)A 1.0715 .4266 .7907 .082
H(73)A 1.1869 .4973 .7601 .082
H(1')B .3890 .6335 .7101 .069
H(2')B .4858 .8179 .7211 .102
H(3')B .2744 .9127 .6706 .103
H(4')B .1145 .7530 .6429 .073
H(5'1)B .0385 .7549 .4238 .051
H(5'2)B .0359 .8669 .4807 .051
H(5'3)B .0917 .8310 .3021 .081
H(3)B .7344 .4776 .5625 .062
H(6)B .5710 -.7368 .5609 .057
H(71)B .7121 .8297 .3486 .135
H(72)B .7194 .7193 .2889 .135
H(73)B .6112 .7951 .2429 .135
H(81)A 1.0271 .4592 1.2181 .122
H(82)A .9862 .3629 1.1323 .122
H(83)A 1.1271 .3659 1.2180 .122
H(81)B .3045 .5493 .3951 .063
H(82)B .2604 .6453 .3097 .063
H(83)B .2941 .5393 .2550 .063

loop_
_geom_bond_atom_site_label_1
_geom_bond_atom_site_label_2
_geom_bond_distance
Cl(1)A C(5)A 1.804(6)
N(1)A C(2)A 1.332(8)
N(1)A C(6)A 1.450(8)
C(2)A O(2)A 1.224(8)
C(2)A N(3)A 1.393(8)
N(3)A C(4)A 1.375(8)
C(4)A O(4)A 1.210(9)
C(4)A C(5)A 1.532(9)
C(5)A C(6)A 1.502(9)
C(5)A C(7)A 1.500(10)
C(6)A O(6)A 1.435(7)
O(6)A C(8)A 1.400(10)
C(1')A C(2')A 1.494(9)
C(1')A O(4')A 1.401(9)
C(1')A N(1)A 1.465(8)
C(2')A C(3')A 1.320(10)
C(3')A C(4')A 1.490(10)
C(4')A O(4')A 1.442(7)
C(4')A C(5')A 1.470(10)
C(5')A O(5')A 1.440(8)
Cl(1)B C(5)B 1.806(6)
N(1)B C(2)B 1.358(8)
N(1)B C(6)B 1.454(7)
C(2)B O(2)B 1.214(8)
C(2)B N(3)B 1.406(8)
N(3)B C(4)B 1.370(9)
C(4)B O(4)B 1.224(8)
C(4)B C(5)B 1.524(9)
C(5)B C(6)B 1.504(9)
C(5)B C(7)B 1.517(9)
C(6)B O(6)B 1.413(7)
O(6)B C(8)B 1.404(9)
C(1')B C(2')B 1.500(10)
C(1')B O(4')B 1.418(7)
C(1')B N(1)B 1.459(8)
C(2')B C(3')B 1.310(10)
C(3')B C(4')B 1.500(10)
C(4')B O(4')B 1.440(10)
C(4')B C(5')B 1.525(9)
C(5')B O(5')B 1.409(8)
